data_7009384
loop_
_publ_author_name
'Plater, M. John'
'Foreman, Mark R. St. J.'
'Gelbrich, Thomas'
'Hursthouse, Michael B.'

_publ_section_title
;
 Synthesis and characterisation of infinite di- and tri-nuclear zinc
 co-ordination networks with flexible dipyridyl ligands
;
_journal_issue 13
_journal_name_full 'Journal of the Chemical Society, Dalton Transactions'
_journal_page_first 1995
_journal_paper_doi 10.1039/b000566p
_journal_year 2000
_chemical_formula_sum 'C44 H57 Cl3 N6 O15 Zn2'
_chemical_formula_weight 1147.05
_chemical_name_systematic
;
 ?
;
_space_group_IT_number 14
_symmetry_cell_setting monoclinic
_symmetry_space_group_name_Hall '-P 2ybc'
_symmetry_space_group_name_H-M 'P 1 21/c 1'
_atom_sites_solution_hydrogens geom
_atom_sites_solution_primary direct
_atom_sites_solution_secondary difmap
_audit_creation_method SHELXL-97
_cell_angle_alpha 90.00
_cell_angle_beta 89.9880(10)
_cell_angle_gamma 90.00
_cell_formula_units_Z 4
_cell_length_a 10.5216(6)
_cell_length_b 16.7671(9)
_cell_length_c 28.7044(16)
_cell_measurement_temperature 150(2)
_cell_volume 5063.9(5)
_computing_cell_refinement 'DENZO and COLLECT'
_computing_data_collection 'DENZO (Otwinowski and Minor, 1997) COLLECT (Hooft, 1998) '
_computing_data_reduction 'DENZO and COLLECT'
_computing_publication_material 'PLATON (Spek, 1990)'
_computing_structure_refinement 'SHELXL-97 (Sheldrick, 1997)'
_computing_structure_solution 'SHELXS-97 (Sheldrick, 1990)'
_diffrn_ambient_temperature 150(2)
_diffrn_detector_area_resol_mean '9.091 pixels/mm'
_diffrn_measured_fraction_theta_full 0.952
_diffrn_measured_fraction_theta_max 0.952
_diffrn_measurement_device_type 'Enraf Nonius KappaCCD area detector'
_diffrn_measurement_method '\p and \q scans to fill Ewald sphere'
_diffrn_radiation_monochromator graphite
_diffrn_radiation_source 'Enraf Nonius FR591 rotating anode'
_diffrn_radiation_type MoK\a
_diffrn_radiation_wavelength 0.71073
_diffrn_reflns_av_R_equivalents 0.0618
_diffrn_reflns_av_sigmaI/netI 0.0919
_diffrn_reflns_limit_h_max 7
_diffrn_reflns_limit_h_min -12
_diffrn_reflns_limit_k_max 18
_diffrn_reflns_limit_k_min -20
_diffrn_reflns_limit_l_max 34
_diffrn_reflns_limit_l_min -33
_diffrn_reflns_number 20263
_diffrn_reflns_theta_full 25.25
_diffrn_reflns_theta_max 25.25
_diffrn_reflns_theta_min 1.41
_exptl_absorpt_coefficient_mu 1.177
_exptl_absorpt_correction_T_max 0.9117
_exptl_absorpt_correction_T_min 0.8432
_exptl_absorpt_correction_type 'Empirical, SORTAV (R. H. Blessing, 1995, 1997)'
_exptl_crystal_colour colourless
_exptl_crystal_density_diffrn 1.505
_exptl_crystal_density_method 'not measured'
_exptl_crystal_description plate
_exptl_crystal_F_000 2376
_exptl_crystal_size_max 0.15
_exptl_crystal_size_mid 0.12
_exptl_crystal_size_min 0.08
_refine_diff_density_max 0.489
_refine_diff_density_min -0.431
_refine_diff_density_rms 0.087
_refine_ls_extinction_coef 0.00033(16)
_refine_ls_extinction_expression Fc^*^=kFc[1+0.001xFc^2^\l^3^/sin(2\q)]^-1/4^
_refine_ls_extinction_method SHELXL
_refine_ls_goodness_of_fit_ref 0.975
_refine_ls_hydrogen_treatment mixed
_refine_ls_matrix_type full
_refine_ls_number_parameters 695
_refine_ls_number_reflns 8742
_refine_ls_number_restraints 10
_refine_ls_restrained_S_all 0.981
_refine_ls_R_factor_all 0.0730
_refine_ls_R_factor_gt 0.0479
_refine_ls_shift/su_max 0.001
_refine_ls_shift/su_mean 0.000
_refine_ls_structure_factor_coef Fsqd
_refine_ls_weighting_details 'calc w=1/[\s^2^(Fo^2^)+(0.0451P)^2^+0.0000P] where P=(Fo^2^+2Fc^2^)/3'
_refine_ls_weighting_scheme calc
_refine_ls_wR_factor_gt 0.0999
_refine_ls_wR_factor_ref 0.1085
_reflns_number_gt 6701
_reflns_number_total 8742
_reflns_threshold_expression >2sigma(I)
_cod_data_source_file b000566p.txt
_cod_data_source_block s92
_cod_depositor_comments
;
The following automatic conversions were performed:
'_symmetry_cell_setting' value 'Monoclinic' changed to 'monoclinic'
according to '/home/saulius/struct/CIF-dictionaries/cif_core.dic'
dictionary named 'cif_core.dic' version 2.4.1 from 2010-06-29.

Automatic conversion script
Id: cif_fix_enum 1527 2010-12-29 10:47:43Z saulius 
;
_cod_original_sg_symbol_H-M P2(1)/c
_cod_database_code 7009384

loop_
_symmetry_equiv_pos_as_xyz
'x, y, z'
'-x, y+1/2, -z+1/2'
'-x, -y, -z'
'x, -y-1/2, z-1/2'

loop_
_atom_site_label
_atom_site_type_symbol
_atom_site_fract_x
_atom_site_fract_y
_atom_site_fract_z
_atom_site_U_iso_or_equiv
_atom_site_adp_type
_atom_site_occupancy
_atom_site_symmetry_multiplicity
_atom_site_calc_flag
_atom_site_refinement_flags
_atom_site_disorder_assembly
_atom_site_disorder_group
Zn1 Zn 0.08748(5) 0.72035(3) 0.18407(2) 0.02451(15) Uani 1 1 d . . .
Zn2 Zn 0.08109(6) 0.76992(3) 0.06501(2) 0.02678(16) Uani 1 1 d . . .
O13 O 0.1320(3) 0.77699(18) 0.12874(12) 0.0263(7) Uani 1 1 d D . .
H1O H 0.194(3) 0.808(2) 0.1385(18) 0.042(17) Uiso 1 1 d D . .
N11 N -0.0411(4) 0.6305(2) 0.17901(14) 0.0234(9) Uani 1 1 d . . .
C101 C -0.1619(4) 0.6464(3) 0.16654(17) 0.0269(12) Uani 1 1 d . . .
H101 H -0.1822 0.6993 0.1573 0.016(12) Uiso 1 1 calc R . .
C102 C -0.2573(4) 0.5906(3) 0.16632(17) 0.0298(12) Uani 1 1 d . . .
H102 H -0.3409 0.6050 0.1570 0.008(11) Uiso 1 1 calc R . .
C103 C -0.2300(4) 0.5117(3) 0.18018(18) 0.0284(12) Uani 1 1 d . . .
C104 C -0.1064(5) 0.4959(3) 0.19268(18) 0.0312(12) Uani 1 1 d . . .
H104 H -0.0834 0.4435 0.2021 0.022(12) Uiso 1 1 calc R . .
C105 C -0.0150(5) 0.5552(3) 0.19177(18) 0.0297(12) Uani 1 1 d . . .
H105 H 0.0695 0.5422 0.2005 0.034(14) Uiso 1 1 calc R . .
C106 C -0.3340(4) 0.4509(3) 0.1830(2) 0.0338(13) Uani 1 1 d . . .
H10A H -0.2991 0.4009 0.1961 0.050(17) Uiso 1 1 calc R . .
H10B H -0.3649 0.4392 0.1511 0.025(13) Uiso 1 1 calc R . .
C107 C -0.4445(5) 0.4778(3) 0.21249(19) 0.0319(13) Uani 1 1 d . . .
H10C H -0.4785 0.5280 0.1992 0.044(16) Uiso 1 1 calc R . .
H10D H -0.4127 0.4899 0.2442 0.035(14) Uiso 1 1 calc R . .
C108 C -0.4464(4) 0.9177(3) 0.28343(19) 0.0300(12) Uani 1 1 d . . .
H10E H -0.4244 0.8973 0.3148 0.018(11) Uiso 1 1 calc R . .
H10F H -0.4739 0.8720 0.2641 0.026(13) Uiso 1 1 calc R . .
C109 C -0.3318(5) 0.9556(3) 0.2619(2) 0.0350(13) Uani 1 1 d . . .
H10G H -0.3592 0.9831 0.2331 0.07(2) Uiso 1 1 calc R . .
H10H H -0.3004 0.9971 0.2836 0.045(17) Uiso 1 1 calc R . .
C110 C -0.2226(5) 0.9024(3) 0.24986(17) 0.0268(12) Uani 1 1 d . . .
C111 C -0.2161(5) 0.8225(3) 0.26427(17) 0.0278(12) Uani 1 1 d . . .
H111 H -0.2789 0.8017 0.2847 0.039(15) Uiso 1 1 calc R . .
C112 C -0.1191(5) 0.7744(3) 0.24884(17) 0.0318(13) Uani 1 1 d . . .
H112 H -0.1174 0.7203 0.2586 0.018(12) Uiso 1 1 calc R . .
C113 C -0.0280(5) 0.8788(3) 0.20847(18) 0.0280(12) Uani 1 1 d . . .
H113 H 0.0382 0.8992 0.1894 0.045(16) Uiso 1 1 calc R . .
C114 C -0.1221(5) 0.9291(3) 0.22306(17) 0.0284(12) Uani 1 1 d . . .
H114 H -0.1184 0.9838 0.2146 0.034 Uiso 1 1 calc R . .
N12 N -0.0266(4) 0.8007(2) 0.22052(14) 0.0274(10) Uani 1 1 d . . .
N21 N 0.2262(4) 0.6943(2) 0.23023(14) 0.0264(10) Uani 1 1 d . . .
C201 C 0.1968(5) 0.6664(3) 0.27311(17) 0.0296(12) Uani 1 1 d . . .
H201 H 0.1097 0.6629 0.2816 0.017(11) Uiso 1 1 calc R . .
C202 C 0.2865(5) 0.6428(3) 0.30494(18) 0.0300(13) Uani 1 1 d . . .
H202 H 0.2607 0.6229 0.3344 0.020(12) Uiso 1 1 calc R . .
C203 C 0.4154(5) 0.6479(2) 0.29421(17) 0.0257(11) Uani 1 1 d . . .
C204 C 0.4459(4) 0.6794(3) 0.25078(17) 0.0251(11) Uani 1 1 d . . .
H204 H 0.5324 0.6863 0.2422 0.020(12) Uiso 1 1 calc R . .
C205 C 0.3504(5) 0.7004(3) 0.22013(18) 0.0283(12) Uani 1 1 d . . .
H205 H 0.3739 0.7203 0.1904 0.022(13) Uiso 1 1 calc R . .
C206 C 0.5161(5) 0.6187(3) 0.32736(18) 0.0317(13) Uani 1 1 d . . .
H20A H 0.6004 0.6308 0.3138 0.020(11) Uiso 1 1 calc R . .
H20B H 0.5089 0.5600 0.3298 0.027(13) Uiso 1 1 calc R . .
C207 C 0.5107(5) 0.6541(3) 0.37684(18) 0.0287(12) Uani 1 1 d . . .
H20C H 0.4290 0.6394 0.3916 0.018(11) Uiso 1 1 calc R . .
H20D H 0.5802 0.6312 0.3958 0.022(12) Uiso 1 1 calc R . .
C208 C 0.5234(5) 0.7553(3) -0.1239(2) 0.0327(12) Uani 1 1 d . . .
H20E H 0.5988 0.7407 -0.1427 0.039(14) Uiso 1 1 calc R . .
H20F H 0.4476 0.7322 -0.1393 0.023(13) Uiso 1 1 calc R . .
C209 C 0.5368(5) 0.7187(3) -0.07512(19) 0.0375(14) Uani 1 1 d . . .
H20G H 0.5493 0.6605 -0.0785 0.019(12) Uiso 1 1 calc R . .
H20H H 0.6143 0.7407 -0.0604 0.034(14) Uiso 1 1 calc R . .
C210 C 0.4266(5) 0.7326(3) -0.04300(17) 0.0305(12) Uani 1 1 d . . .
C211 C 0.3007(5) 0.7174(3) -0.0556(2) 0.0357(14) Uani 1 1 d . . .
H211 H 0.2825 0.6994 -0.0862 0.039(15) Uiso 1 1 calc R . .
C212 C 0.2037(5) 0.7280(3) -0.02486(19) 0.0326(13) Uani 1 1 d . . .
H212 H 0.1192 0.7178 -0.0348 0.053(18) Uiso 1 1 calc R . .
C213 C 0.3454(5) 0.7681(3) 0.03248(18) 0.0266(12) Uani 1 1 d . . .
H213 H 0.3617 0.7854 0.0634 0.018(12) Uiso 1 1 calc R . .
C214 C 0.4462(5) 0.7597(3) 0.00223(18) 0.0279(12) Uani 1 1 d . . .
H214 H 0.5297 0.7724 0.0124 0.025(14) Uiso 1 1 calc R . .
N22 N 0.2239(4) 0.7527(2) 0.01975(15) 0.0275(10) Uani 1 1 d . . .
N31 N -0.0541(3) 0.6853(2) 0.05584(13) 0.0246(9) Uani 1 1 d . . .
C302 C -0.2747(5) 0.6498(3) 0.05241(17) 0.0273(12) Uani 1 1 d . . .
H302 H -0.3608 0.6666 0.0539 0.019(12) Uiso 1 1 calc R . .
C301 C -0.1791(5) 0.7047(3) 0.05682(18) 0.0291(12) Uani 1 1 d . . .
H301 H -0.2015 0.7592 0.0608 0.021(12) Uiso 1 1 calc R . .
C303 C -0.2466(4) 0.5699(3) 0.04578(17) 0.0267(12) Uani 1 1 d . . .
C304 C -0.1196(5) 0.5503(3) 0.04537(18) 0.0318(13) Uani 1 1 d . . .
H304 H -0.0954 0.4961 0.0412 0.025(12) Uiso 1 1 calc R . .
C305 C -0.0264(5) 0.6077(3) 0.05083(19) 0.0349(14) Uani 1 1 d . . .
H305 H 0.0601 0.5917 0.0510 0.034(14) Uiso 1 1 calc R . .
C306 C -0.3502(4) 0.5086(3) 0.03982(18) 0.0275(12) Uani 1 1 d . . .
H30A H -0.3922 0.4998 0.0703 0.033(14) Uiso 1 1 calc R . .
H30B H -0.3113 0.4574 0.0301 0.041(15) Uiso 1 1 calc R . .
C307 C -0.4508(4) 0.5325(3) 0.00401(17) 0.0259(12) Uani 1 1 d . . .
H30C H -0.4943 0.5815 0.0148 0.016(12) Uiso 1 1 calc R . .
H30D H -0.4084 0.5450 -0.0259 0.032(13) Uiso 1 1 calc R . .
C308 C -0.4399(5) 0.9767(3) 0.0062(2) 0.0408(14) Uani 1 1 d . . .
H30E H -0.4480 0.9563 0.0384 0.042(15) Uiso 1 1 calc R . .
H30F H -0.4330 0.9301 -0.0149 0.029(13) Uiso 1 1 calc R . .
C309 C -0.3192(5) 1.0255(4) 0.0025(2) 0.0432(15) Uani 1 1 d . . .
H30G H -0.3090 1.0449 -0.0298 0.043(16) Uiso 1 1 calc R . .
H30H H -0.3254 1.0725 0.0233 0.026(14) Uiso 1 1 calc R . .
C310 C -0.2041(5) 0.9764(3) 0.0160(2) 0.0351(14) Uani 1 1 d . . .
C311 C -0.1547(5) 0.9770(3) 0.0602(2) 0.0407(14) Uani 1 1 d . . .
H311 H -0.1843 1.0149 0.0823 0.09(2) Uiso 1 1 calc R . .
C312 C -0.0623(5) 0.9230(3) 0.07263(19) 0.0358(13) Uani 1 1 d . . .
H312 H -0.0311 0.9239 0.1037 0.039(15) Uiso 1 1 calc R . .
C314 C -0.1516(6) 0.9240(4) -0.0155(2) 0.0487(16) Uani 1 1 d . . .
H314 H -0.1801 0.9236 -0.0469 0.051(18) Uiso 1 1 calc R . .
C313 C -0.0571(6) 0.8719(4) -0.0013(2) 0.0459(16) Uani 1 1 d . . .
H313 H -0.0211 0.8368 -0.0237 0.10(3) Uiso 1 1 calc R . .
N32 N -0.0140(4) 0.8689(3) 0.04278(14) 0.0300(10) Uani 1 1 d . . .
Cl1 Cl 0.11137(14) 0.09648(8) 0.15463(5) 0.0423(4) Uani 1 1 d . . .
O1 O 0.1148(6) 0.0839(3) 0.20383(14) 0.0746(15) Uani 1 1 d . . .
O2 O 0.1655(4) 0.1716(3) 0.14481(17) 0.0705(14) Uani 1 1 d . . .
O3 O 0.1848(4) 0.0367(3) 0.13157(15) 0.0654(13) Uani 1 1 d . . .
O4 O -0.0149(4) 0.0940(4) 0.1384(2) 0.096(2) Uani 1 1 d . . .
Cl2 Cl 0.37697(13) 0.35308(9) 0.36466(5) 0.0444(4) Uani 1 1 d . . .
O5 O 0.2466(3) 0.3325(2) 0.35935(14) 0.0472(11) Uani 1 1 d . . .
O6 O 0.4209(4) 0.3282(2) 0.40939(14) 0.0614(12) Uani 1 1 d . . .
O7 O 0.4493(5) 0.3199(4) 0.32812(19) 0.123(2) Uani 1 1 d . . .
O8 O 0.3849(6) 0.4390(3) 0.36114(18) 0.0957(19) Uani 1 1 d . . .
Cl3 Cl -0.67122(12) 0.57526(8) 0.10810(5) 0.0351(3) Uani 1 1 d . . .
O9 O -0.7212(3) 0.5832(2) 0.06137(14) 0.0449(10) Uani 1 1 d . . .
O10 O -0.7696(4) 0.5925(2) 0.14159(14) 0.0500(11) Uani 1 1 d . . .
O11 O -0.6252(4) 0.4961(2) 0.11466(14) 0.0582(12) Uani 1 1 d . . .
O12 O -0.5677(3) 0.6299(2) 0.11419(15) 0.0573(12) Uani 1 1 d . . .
O14 O 0.2909(5) 0.8913(3) 0.1637(2) 0.0845(18) Uani 1 1 d G . .
H2O H 0.2855 0.9040 0.1348 0.101 Uiso 1 1 d G . .
H3O H 0.3655 0.8753 0.1680 0.101 Uiso 1 1 d G . .
C1 C -0.1343(7) 0.6427(5) -0.0771(3) 0.097(3) Uani 1 1 d D A 1
H1A H -0.2267 0.6371 -0.0828 0.146 Uiso 1 1 calc R A 1
H1B H -0.1096 0.6080 -0.0507 0.146 Uiso 1 1 calc R A 1
C2 C -0.061(2) 0.6244(7) -0.1189(7) 0.110(7) Uani 0.83(5) 1 d PD A 1
H2A H -0.0762 0.5690 -0.1281 0.165 Uiso 1 1 calc R A 1
H2B H 0.0301 0.6317 -0.1123 0.165 Uiso 1 1 calc R A 1
H2C H -0.0862 0.6602 -0.1442 0.165 Uiso 1 1 calc R A 1
O15 O -0.0998(9) 0.7256(4) -0.0683(3) 0.094(2) Uani 0.598(7) 1 d PD A 1
H4O H -0.0390 0.7386 -0.0857 0.141 Uiso 0.598(7) 1 calc PR A 1
C2' C -0.019(3) 0.6156(6) -0.1040(15) 0.110(7) Uani 0.17(5) 1 d PD A 2
O15' O 0.0273(10) 0.6927(7) -0.1213(5) 0.094(2) Uani 0.402(7) 1 d PD A 2
H4O' H 0.0153 0.7279 -0.1009 0.100 Uiso 0.402(7) 1 calc PRD A 2

loop_
_atom_site_aniso_label
_atom_site_aniso_U_11
_atom_site_aniso_U_22
_atom_site_aniso_U_33
_atom_site_aniso_U_23
_atom_site_aniso_U_13
_atom_site_aniso_U_12
Zn1 0.0241(3) 0.0282(3) 0.0213(3) 0.0009(2) 0.0014(3) -0.0012(2)
Zn2 0.0270(3) 0.0312(3) 0.0222(3) 0.0012(3) 0.0007(3) -0.0047(3)
O13 0.0281(17) 0.0281(19) 0.0227(18) -0.0002(15) -0.0025(16) -0.0102(15)
N11 0.025(2) 0.022(2) 0.023(2) 0.0036(18) 0.0061(18) -0.0008(17)
C101 0.026(3) 0.028(3) 0.026(3) 0.006(2) 0.002(2) 0.004(2)
C102 0.020(3) 0.038(3) 0.030(3) 0.003(2) 0.002(2) 0.000(2)
C103 0.028(3) 0.030(3) 0.027(3) -0.004(2) 0.009(2) -0.004(2)
C104 0.035(3) 0.023(3) 0.036(3) 0.003(2) 0.010(3) -0.001(2)
C105 0.022(3) 0.036(3) 0.031(3) 0.003(2) -0.003(2) 0.003(2)
C106 0.028(3) 0.034(3) 0.039(3) 0.001(3) 0.007(3) -0.003(2)
C107 0.031(3) 0.028(3) 0.036(3) -0.004(2) 0.006(3) -0.003(2)
C108 0.030(3) 0.027(3) 0.032(3) -0.001(2) 0.005(2) 0.008(2)
C109 0.034(3) 0.025(3) 0.046(4) -0.004(3) 0.004(3) 0.001(2)
C110 0.027(3) 0.033(3) 0.020(3) -0.005(2) 0.001(2) 0.008(2)
C111 0.029(3) 0.030(3) 0.024(3) 0.000(2) 0.007(2) 0.007(2)
C112 0.039(3) 0.036(3) 0.020(3) 0.005(2) 0.000(2) 0.003(3)
C113 0.023(3) 0.030(3) 0.031(3) -0.002(2) -0.001(2) -0.006(2)
C114 0.033(3) 0.023(3) 0.030(3) -0.005(2) 0.000(2) -0.005(2)
N12 0.029(2) 0.039(3) 0.014(2) -0.0027(19) 0.0006(19) 0.002(2)
N21 0.028(2) 0.028(2) 0.023(2) 0.0005(19) 0.0058(19) -0.0008(19)
C201 0.023(3) 0.040(3) 0.026(3) -0.002(2) -0.003(2) 0.003(2)
C202 0.035(3) 0.031(3) 0.024(3) 0.004(2) 0.009(2) 0.003(2)
C203 0.027(3) 0.018(2) 0.032(3) -0.006(2) -0.004(2) 0.001(2)
C204 0.021(3) 0.025(3) 0.029(3) 0.000(2) 0.003(2) 0.001(2)
C205 0.030(3) 0.028(3) 0.027(3) 0.002(2) 0.003(2) 0.002(2)
C206 0.031(3) 0.030(3) 0.035(3) -0.001(2) -0.004(2) 0.001(2)
C207 0.030(3) 0.033(3) 0.023(3) -0.003(2) -0.008(2) -0.002(2)
C208 0.034(3) 0.038(3) 0.026(3) 0.005(2) 0.000(3) 0.009(3)
C209 0.039(3) 0.047(4) 0.027(3) 0.005(3) 0.008(3) 0.016(3)
C210 0.035(3) 0.029(3) 0.027(3) 0.007(2) 0.004(3) 0.008(2)
C211 0.047(3) 0.035(3) 0.026(3) 0.000(2) 0.001(3) 0.003(3)
C212 0.034(3) 0.033(3) 0.031(3) 0.003(2) -0.007(3) -0.008(2)
C213 0.031(3) 0.030(3) 0.019(3) 0.002(2) -0.007(2) 0.004(2)
C214 0.029(3) 0.024(3) 0.031(3) 0.005(2) -0.004(2) 0.000(2)
N22 0.030(2) 0.027(2) 0.026(2) 0.0005(19) 0.001(2) 0.0007(19)
N31 0.026(2) 0.027(2) 0.021(2) -0.0027(18) 0.0001(18) -0.0040(18)
C302 0.023(3) 0.028(3) 0.031(3) 0.000(2) 0.001(2) -0.002(2)
C301 0.035(3) 0.023(3) 0.029(3) 0.003(2) 0.004(2) 0.002(2)
C303 0.029(3) 0.025(3) 0.026(3) -0.001(2) -0.002(2) -0.004(2)
C304 0.029(3) 0.023(3) 0.043(3) -0.002(2) 0.001(3) 0.004(2)
C305 0.022(3) 0.042(4) 0.041(4) 0.004(3) -0.004(2) 0.002(3)
C306 0.030(3) 0.025(3) 0.028(3) 0.000(2) -0.004(2) -0.004(2)
C307 0.026(3) 0.027(3) 0.025(3) -0.002(2) 0.001(2) 0.001(2)
C308 0.038(3) 0.045(4) 0.039(3) 0.010(3) -0.007(3) 0.000(3)
C309 0.039(3) 0.039(4) 0.051(4) 0.015(3) -0.004(3) -0.001(3)
C310 0.033(3) 0.029(3) 0.043(4) 0.014(3) -0.003(3) -0.004(2)
C311 0.044(3) 0.040(3) 0.038(4) -0.002(3) -0.002(3) 0.004(3)
C312 0.044(3) 0.030(3) 0.033(3) -0.001(3) -0.008(3) -0.007(3)
C314 0.053(4) 0.066(4) 0.027(3) 0.013(3) -0.009(3) 0.015(3)
C313 0.056(4) 0.058(4) 0.024(3) 0.008(3) 0.001(3) 0.009(3)
N32 0.031(2) 0.036(3) 0.023(2) 0.008(2) -0.004(2) -0.002(2)
Cl1 0.0422(8) 0.0495(9) 0.0352(8) -0.0115(7) 0.0099(7) -0.0099(7)
O1 0.125(4) 0.064(3) 0.035(2) -0.004(2) 0.023(3) -0.002(3)
O2 0.069(3) 0.051(3) 0.092(4) 0.023(3) -0.002(3) -0.016(2)
O3 0.076(3) 0.080(3) 0.040(3) -0.020(2) 0.007(3) 0.028(3)
O4 0.037(2) 0.145(5) 0.107(5) -0.066(4) -0.002(3) -0.009(3)
Cl2 0.0383(8) 0.0608(10) 0.0341(8) 0.0029(7) -0.0028(7) 0.0034(7)
O5 0.035(2) 0.054(3) 0.053(3) 0.004(2) -0.007(2) -0.0098(19)
O6 0.063(3) 0.079(3) 0.042(3) 0.010(2) -0.017(2) 0.008(3)
O7 0.078(4) 0.225(7) 0.066(4) -0.044(4) 0.001(3) 0.063(4)
O8 0.128(5) 0.070(3) 0.089(4) 0.026(3) -0.021(4) -0.058(3)
Cl3 0.0343(7) 0.0409(8) 0.0302(7) 0.0022(6) 0.0053(6) 0.0050(6)
O9 0.037(2) 0.060(3) 0.037(2) 0.006(2) -0.0030(19) 0.0085(19)
O10 0.047(2) 0.056(3) 0.047(3) -0.012(2) 0.022(2) -0.002(2)
O11 0.085(3) 0.048(2) 0.041(3) 0.005(2) 0.003(2) 0.019(2)
O12 0.032(2) 0.082(3) 0.058(3) -0.007(2) 0.006(2) -0.015(2)
O14 0.051(3) 0.064(4) 0.139(6) -0.022(4) -0.010(3) -0.010(2)
C1 0.070(5) 0.103(7) 0.120(8) -0.005(6) 0.012(6) -0.007(5)
C2 0.140(13) 0.131(9) 0.059(10) -0.025(7) -0.007(11) 0.003(8)
O15 0.111(6) 0.071(5) 0.101(6) 0.004(4) -0.033(6) 0.005(5)
C2' 0.140(13) 0.131(9) 0.059(10) -0.025(7) -0.007(11) 0.003(8)
O15' 0.111(6) 0.071(5) 0.101(6) 0.004(4) -0.033(6) 0.005(5)

loop_
_atom_type_symbol
_atom_type_description
_atom_type_scat_dispersion_real
_atom_type_scat_dispersion_imag
_atom_type_scat_source
C C 0.0033 0.0016 'International Tables Vol C Tables 4.2.6.8 and 6.1.1.4'
H H 0.0000 0.0000 'International Tables Vol C Tables 4.2.6.8 and 6.1.1.4'
N N 0.0061 0.0033 'International Tables Vol C Tables 4.2.6.8 and 6.1.1.4'
O O 0.0106 0.0060 'International Tables Vol C Tables 4.2.6.8 and 6.1.1.4'
Cl Cl 0.1484 0.1585 'International Tables Vol C Tables 4.2.6.8 and 6.1.1.4'
Zn Zn 0.2839 1.4301 'International Tables Vol C Tables 4.2.6.8 and 6.1.1.4'

loop_
_geom_angle_atom_site_label_1
_geom_angle_atom_site_label_2
_geom_angle_atom_site_label_3
_geom_angle
_geom_angle_site_symmetry_1
_geom_angle_site_symmetry_3
_geom_angle_publ_flag
O13 Zn1 N21 118.45(15) . . ?
O13 Zn1 N11 118.23(15) . . ?
N21 Zn1 N11 111.60(16) . . ?
O13 Zn1 N12 103.73(15) . . ?
N21 Zn1 N12 103.09(16) . . ?
N11 Zn1 N12 97.58(15) . . ?
O13 Zn2 N22 114.75(15) . . ?
O13 Zn2 N31 111.40(14) . . ?
N22 Zn2 N31 109.89(16) . . ?
O13 Zn2 N32 112.75(15) . . ?
N22 Zn2 N32 106.38(16) . . ?
N31 Zn2 N32 100.67(16) . . ?
Zn1 O13 Zn2 134.21(17) . . ?
Zn1 O13 H1O 102(4) . . ?
Zn2 O13 H1O 123(4) . . ?
C105 N11 C101 116.8(4) . . ?
C105 N11 Zn1 122.8(3) . . ?
C101 N11 Zn1 120.1(3) . . ?
N11 C101 C102 123.9(5) . . ?
N11 C101 H101 118.1 . . ?
C102 C101 H101 118.1 . . ?
C101 C102 C103 119.2(4) . . ?
C101 C102 H102 120.4 . . ?
C103 C102 H102 120.4 . . ?
C104 C103 C102 116.6(4) . . ?
C104 C103 C106 123.1(4) . . ?
C102 C103 C106 120.3(4) . . ?
C103 C104 C105 120.9(5) . . ?
C103 C104 H104 119.6 . . ?
C105 C104 H104 119.6 . . ?
N11 C105 C104 122.7(4) . . ?
N11 C105 H105 118.7 . . ?
C104 C105 H105 118.7 . . ?
C103 C106 C107 112.9(4) . . ?
C103 C106 H10A 109.0 . . ?
C107 C106 H10A 109.0 . . ?
C103 C106 H10B 109.0 . . ?
C107 C106 H10B 109.0 . . ?
H10A C106 H10B 107.8 . . ?
C106 C107 C108 115.1(4) . 2_445 ?
C106 C107 H10C 108.5 . . ?
C108 C107 H10C 108.5 2_445 . ?
C106 C107 H10D 108.5 . . ?
C108 C107 H10D 108.5 2_445 . ?
H10C C107 H10D 107.5 . . ?
C109 C108 C107 110.8(4) . 2_455 ?
C109 C108 H10E 109.5 . . ?
C107 C108 H10E 109.5 2_455 . ?
C109 C108 H10F 109.5 . . ?
C107 C108 H10F 109.5 2_455 . ?
H10E C108 H10F 108.1 . . ?
C110 C109 C108 117.5(4) . . ?
C110 C109 H10G 107.9 . . ?
C108 C109 H10G 107.9 . . ?
C110 C109 H10H 107.9 . . ?
C108 C109 H10H 107.9 . . ?
H10G C109 H10H 107.2 . . ?
C114 C110 C111 115.8(4) . . ?
C114 C110 C109 121.6(5) . . ?
C111 C110 C109 122.6(4) . . ?
C112 C111 C110 120.1(5) . . ?
C112 C111 H111 120.0 . . ?
C110 C111 H111 120.0 . . ?
N12 C112 C111 122.7(5) . . ?
N12 C112 H112 118.6 . . ?
C111 C112 H112 118.6 . . ?
N12 C113 C114 121.7(5) . . ?
N12 C113 H113 119.1 . . ?
C114 C113 H113 119.1 . . ?
C113 C114 C110 121.7(5) . . ?
C113 C114 H114 119.1 . . ?
C110 C114 H114 119.1 . . ?
C112 N12 C113 117.7(4) . . ?
C112 N12 Zn1 120.6(3) . . ?
C113 N12 Zn1 120.2(3) . . ?
C205 N21 C201 116.4(4) . . ?
C205 N21 Zn1 123.1(3) . . ?
C201 N21 Zn1 120.5(3) . . ?
N21 C201 C202 123.3(4) . . ?
N21 C201 H201 118.4 . . ?
C202 C201 H201 118.4 . . ?
C201 C202 C203 120.3(5) . . ?
C201 C202 H202 119.8 . . ?
C203 C202 H202 119.8 . . ?
C204 C203 C202 116.5(5) . . ?
C204 C203 C206 121.9(4) . . ?
C202 C203 C206 121.6(4) . . ?
C205 C204 C203 120.0(4) . . ?
C205 C204 H204 120.0 . . ?
C203 C204 H204 120.0 . . ?
N21 C205 C204 123.4(5) . . ?
N21 C205 H205 118.3 . . ?
C204 C205 H205 118.3 . . ?
C203 C206 C207 115.6(4) . . ?
C203 C206 H20A 108.4 . . ?
C207 C206 H20A 108.4 . . ?
C203 C206 H20B 108.4 . . ?
C207 C206 H20B 108.4 . . ?
H20A C206 H20B 107.5 . . ?
C208 C207 C206 111.6(4) 4_576 . ?
C208 C207 H20C 109.3 4_576 . ?
C206 C207 H20C 109.3 . . ?
C208 C207 H20D 109.3 4_576 . ?
C206 C207 H20D 109.3 . . ?
H20C C207 H20D 108.0 . . ?
C207 C208 C209 113.1(5) 4_575 . ?
C207 C208 H20E 108.9 4_575 . ?
C209 C208 H20E 108.9 . . ?
C207 C208 H20F 108.9 4_575 . ?
C209 C208 H20F 108.9 . . ?
H20E C208 H20F 107.8 . . ?
C210 C209 C208 115.3(4) . . ?
C210 C209 H20G 108.4 . . ?
C208 C209 H20G 108.4 . . ?
C210 C209 H20H 108.4 . . ?
C208 C209 H20H 108.4 . . ?
H20G C209 H20H 107.5 . . ?
C214 C210 C211 116.2(5) . . ?
C214 C210 C209 120.7(5) . . ?
C211 C210 C209 123.1(5) . . ?
C212 C211 C210 121.4(5) . . ?
C212 C211 H211 119.3 . . ?
C210 C211 H211 119.3 . . ?
C211 C212 N22 122.1(5) . . ?
C211 C212 H212 118.9 . . ?
N22 C212 H212 118.9 . . ?
N22 C213 C214 122.5(5) . . ?
N22 C213 H213 118.8 . . ?
C214 C213 H213 118.8 . . ?
C213 C214 C210 120.5(5) . . ?
C213 C214 H214 119.7 . . ?
C210 C214 H214 119.7 . . ?
C213 N22 C212 117.3(4) . . ?
C213 N22 Zn2 120.3(3) . . ?
C212 N22 Zn2 122.3(3) . . ?
C305 N31 C301 116.5(4) . . ?
C305 N31 Zn2 122.8(3) . . ?
C301 N31 Zn2 120.6(3) . . ?
C301 C302 C303 120.4(5) . . ?
C301 C302 H302 119.8 . . ?
C303 C302 H302 119.8 . . ?
N31 C301 C302 123.3(5) . . ?
N31 C301 H301 118.4 . . ?
C302 C301 H301 118.4 . . ?
C304 C303 C302 116.1(5) . . ?
C304 C303 C306 122.5(5) . . ?
C302 C303 C306 121.4(4) . . ?
C303 C304 C305 121.4(5) . . ?
C303 C304 H304 119.3 . . ?
C305 C304 H304 119.3 . . ?
N31 C305 C304 122.3(5) . . ?
N31 C305 H305 118.9 . . ?
C304 C305 H305 118.9 . . ?
C303 C306 C307 113.4(4) . . ?
C303 C306 H30A 108.9 . . ?
C307 C306 H30A 108.9 . . ?
C303 C306 H30B 108.9 . . ?
C307 C306 H30B 108.9 . . ?
H30A C306 H30B 107.7 . . ?
C307 C307 C306 112.6(5) 3_465 . ?
C307 C307 H30C 109.1 3_465 . ?
C306 C307 H30C 109.1 . . ?
C307 C307 H30D 109.1 3_465 . ?
C306 C307 H30D 109.1 . . ?
H30C C307 H30D 107.8 . . ?
C309 C308 C308 113.6(5) . 3_475 ?
C309 C308 H30E 108.8 . . ?
C308 C308 H30E 108.8 3_475 . ?
C309 C308 H30F 108.8 . . ?
C308 C308 H30F 108.8 3_475 . ?
H30E C308 H30F 107.7 . . ?
C310 C309 C308 111.0(4) . . ?
C310 C309 H30G 109.4 . . ?
C308 C309 H30G 109.4 . . ?
C310 C309 H30H 109.4 . . ?
C308 C309 H30H 109.4 . . ?
H30G C309 H30H 108.0 . . ?
C311 C310 C314 117.4(5) . . ?
C311 C310 C309 122.4(6) . . ?
C314 C310 C309 120.0(5) . . ?
C310 C311 C312 120.3(6) . . ?
C310 C311 H311 119.9 . . ?
C312 C311 H311 119.9 . . ?
N32 C312 C311 123.0(5) . . ?
N32 C312 H312 118.5 . . ?
C311 C312 H312 118.5 . . ?
C310 C314 C313 119.9(6) . . ?
C310 C314 H314 120.1 . . ?
C313 C314 H314 120.1 . . ?
N32 C313 C314 122.8(6) . . ?
N32 C313 H313 118.6 . . ?
C314 C313 H313 118.6 . . ?
C313 N32 C312 116.5(5) . . ?
C313 N32 Zn2 119.3(4) . . ?
C312 N32 Zn2 122.2(3) . . ?
O4 Cl1 O2 110.0(3) . . ?
O4 Cl1 O3 109.7(3) . . ?
O2 Cl1 O3 108.4(3) . . ?
O4 Cl1 O1 110.2(3) . . ?
O2 Cl1 O1 108.6(3) . . ?
O3 Cl1 O1 109.9(3) . . ?
O7 Cl2 O5 110.2(3) . . ?
O7 Cl2 O6 112.3(3) . . ?
O5 Cl2 O6 109.7(3) . . ?
O7 Cl2 O8 108.1(4) . . ?
O5 Cl2 O8 106.8(3) . . ?
O6 Cl2 O8 109.6(3) . . ?
O11 Cl3 O12 108.7(3) . . ?
O11 Cl3 O10 110.0(2) . . ?
O12 Cl3 O10 109.6(2) . . ?
O11 Cl3 O9 109.4(2) . . ?
O12 Cl3 O9 109.3(2) . . ?
O10 Cl3 O9 109.8(2) . . ?
H2O O14 H3O 106.4 . . ?
O15 C1 C2 102.1(5) . . ?
O15 C1 H1A 111.3 . . ?
C2 C1 H1A 111.3 . . ?
O15 C1 H1B 111.3 . . ?
C2 C1 H1B 111.3 . . ?
H1A C1 H1B 109.2 . . ?
C1 C2 H2A 109.5 . . ?
C1 C2 H2B 109.5 . . ?
H2A C2 H2B 109.5 . . ?
C1 C2 H2C 109.5 . . ?
H2A C2 H2C 109.5 . . ?
H2B C2 H2C 109.5 . . ?
C1 O15 H4O 109.5 . . ?
C2' O15' H4O' 109.5 . . ?

loop_
_geom_bond_atom_site_label_1
_geom_bond_atom_site_label_2
_geom_bond_distance
_geom_bond_site_symmetry_2
_geom_bond_publ_flag
Zn1 O13 1.909(3) . ?
Zn1 N21 2.019(4) . ?
Zn1 N11 2.030(4) . ?
Zn1 N12 2.085(4) . ?
Zn2 O13 1.910(3) . ?
Zn2 N22 2.007(4) . ?
Zn2 N31 2.027(4) . ?
Zn2 N32 2.041(4) . ?
O13 H1O 0.877(5) . ?
N11 C105 1.342(6) . ?
N11 C101 1.347(6) . ?
C101 C102 1.372(6) . ?
C101 H101 0.9500 . ?
C102 C103 1.411(7) . ?
C102 H102 0.9500 . ?
C103 C104 1.375(7) . ?
C103 C106 1.498(6) . ?
C104 C105 1.383(7) . ?
C104 H104 0.9500 . ?
C105 H105 0.9500 . ?
C106 C107 1.507(7) . ?
C106 H10A 0.9900 . ?
C106 H10B 0.9900 . ?
C107 C108 1.532(6) 2_445 ?
C107 H10C 0.9900 . ?
C107 H10D 0.9900 . ?
C108 C109 1.497(7) . ?
C108 C107 1.532(6) 2_455 ?
C108 H10E 0.9900 . ?
C108 H10F 0.9900 . ?
C109 C110 1.495(7) . ?
C109 H10G 0.9900 . ?
C109 H10H 0.9900 . ?
C110 C114 1.382(7) . ?
C110 C111 1.404(7) . ?
C111 C112 1.375(7) . ?
C111 H111 0.9500 . ?
C112 N12 1.342(6) . ?
C112 H112 0.9500 . ?
C113 N12 1.355(6) . ?
C113 C114 1.366(7) . ?
C113 H113 0.9500 . ?
C114 H114 0.9500 . ?
N21 C205 1.343(6) . ?
N21 C201 1.353(6) . ?
C201 C202 1.372(7) . ?
C201 H201 0.9500 . ?
C202 C203 1.393(7) . ?
C202 H202 0.9500 . ?
C203 C204 1.391(6) . ?
C203 C206 1.506(7) . ?
C204 C205 1.381(7) . ?
C204 H204 0.9500 . ?
C205 H205 0.9500 . ?
C206 C207 1.541(7) . ?
C206 H20A 0.9900 . ?
C206 H20B 0.9900 . ?
C207 C208 1.524(7) 4_576 ?
C207 H20C 0.9900 . ?
C207 H20D 0.9900 . ?
C208 C207 1.524(7) 4_575 ?
C208 C209 1.535(7) . ?
C208 H20E 0.9900 . ?
C208 H20F 0.9900 . ?
C209 C210 1.500(7) . ?
C209 H20G 0.9900 . ?
C209 H20H 0.9900 . ?
C210 C214 1.390(7) . ?
C210 C211 1.396(7) . ?
C211 C212 1.360(7) . ?
C211 H211 0.9500 . ?
C212 N22 1.363(7) . ?
C212 H212 0.9500 . ?
C213 N22 1.354(6) . ?
C213 C214 1.378(7) . ?
C213 H213 0.9500 . ?
C214 H214 0.9500 . ?
N31 C305 1.340(6) . ?
N31 C301 1.356(6) . ?
C302 C301 1.370(7) . ?
C302 C303 1.386(7) . ?
C302 H302 0.9500 . ?
C301 H301 0.9500 . ?
C303 C304 1.376(7) . ?
C303 C306 1.508(6) . ?
C304 C305 1.383(7) . ?
C304 H304 0.9500 . ?
C305 H305 0.9500 . ?
C306 C307 1.529(6) . ?
C306 H30A 0.9900 . ?
C306 H30B 0.9900 . ?
C307 C307 1.521(9) 3_465 ?
C307 H30C 0.9900 . ?
C307 H30D 0.9900 . ?
C308 C309 1.516(7) . ?
C308 C308 1.529(10) 3_475 ?
C308 H30E 0.9900 . ?
C308 H30F 0.9900 . ?
C309 C310 1.514(7) . ?
C309 H30G 0.9900 . ?
C309 H30H 0.9900 . ?
C310 C311 1.371(8) . ?
C310 C314 1.376(8) . ?
C311 C312 1.376(7) . ?
C311 H311 0.9500 . ?
C312 N32 1.347(6) . ?
C312 H312 0.9500 . ?
C314 C313 1.385(8) . ?
C314 H314 0.9500 . ?
C313 N32 1.346(6) . ?
C313 H313 0.9500 . ?
Cl1 O4 1.408(5) . ?
Cl1 O2 1.410(4) . ?
Cl1 O3 1.427(4) . ?
Cl1 O1 1.429(4) . ?
Cl2 O7 1.410(5) . ?
Cl2 O5 1.422(4) . ?
Cl2 O6 1.427(4) . ?
Cl2 O8 1.447(5) . ?
Cl3 O11 1.426(4) . ?
Cl3 O12 1.434(4) . ?
Cl3 O10 1.442(4) . ?
Cl3 O9 1.447(4) . ?
O14 H2O 0.8595 . ?
O14 H3O 0.8386 . ?
C1 O15 1.458(9) . ?
C1 C2 1.461(7) . ?
C1 H1A 0.9900 . ?
C1 H1B 0.9900 . ?
C2 H2A 0.9800 . ?
C2 H2B 0.9800 . ?
C2 H2C 0.9800 . ?
O15 H4O 0.8400 . ?
C2' O15' 1.470(12) . ?
O15' H4O' 0.8400 . ?

loop_
_geom_hbond_atom_site_label_D
_geom_hbond_atom_site_label_H
_geom_hbond_atom_site_label_A
_geom_hbond_distance_DH
_geom_hbond_distance_HA
_geom_hbond_distance_DA
_geom_hbond_angle_DHA
_geom_hbond_site_symmetry_A
O13 H1O O14 0.877(5) 1.875(15) 2.734(6) 165(5) .
O14 H3O O7 0.84 2.16 2.994(8) 171.5 2_655
